data_5000156
loop_
_publ_author_name
'Katrusiak, A.'
'Szafra\'nski, M.'

_publ_section_title
;
 Structural phase transitions in guanidinium nitrate
;
_journal_issue 3
_journal_name_full 'Journal of Molecular Structure'
_journal_page_first 205
_journal_page_last 223
_journal_paper_doi 10.1016/0022-2860(95)09172-6
_journal_volume 378
_journal_year 1996
_chemical_formula_sum 'C H6 N4 O3'
_space_group_IT_number 8
_symmetry_cell_setting monoclinic
_symmetry_space_group_name_Hall 'C -2y'
_symmetry_space_group_name_H-M 'C 1 m 1'
_cell_angle_alpha 90
_cell_angle_beta 121.01(4)
_cell_angle_gamma 90
_cell_formula_units_Z 2
_cell_length_a 12.706(7)
_cell_length_b 7.260(4)
_cell_length_c 3.6077(9)
_cod_original_sg_symbol_H-M 'C m'
_cod_original_formula_sum 'C1 H6 N4 O3'
_cod_database_code 5000156

loop_
_symmetry_equiv_pos_site_id
_symmetry_equiv_pos_as_xyz
1 x,y,z
2 x,-y,z
3 1/2+x,1/2+y,z
4 1/2+x,1/2-y,z

loop_
_atom_site_label
_atom_site_type_symbol
_atom_site_fract_x
_atom_site_fract_y
_atom_site_fract_z
N1 N 0.5462(5) 0.00000 0.0930(14)
O1 O 0.6511(5) 0.00000 0.1205(15)
O2 O 0.4993(4) 0.1548(4) 0.0926(11)
C1 C 0.20000 0.00000 0.00000
N2 N 0.0939(5) 0.00000 -0.0383(19)
N3 N 0.2570(4) 0.1511(5) 0.0239(13)
H1 H 0.075(5) 0.111(10) 0.014(14)
H2 H 0.325(5) 0.123(6) 0.054(10)
H3 H 0.224(4) 0.226(9) 0.087(17)
O2A O 0.4993(4) -0.1548(4) 0.0926(11)
H1A H 0.075(5) -0.111(10) 0.014(14)
N3A N 0.2570(4) -0.1511(5) 0.0239(13)
H2A H 0.325(5) -0.123(6) 0.054(10)
H3A H 0.224(4) -0.226(9) 0.087(17)

loop_
_atom_type_symbol
_atom_type_radius_bond
C 0.68
H 0.23
N 0.68
O 0.68
